data_2202484
loop_
_publ_author_name
'Daqing Shi'
'Hui Wu'
'Xiangshan Wang'
'Qiya Zhuang'
'Hongwen Hu'

_publ_section_title
;
 Ethyl
 2-amino-4-(4-methylphenyl)-4<i>H</i>-benzo[<i>f</i>]chromene-3-carboxylate
;
_journal_issue 9
_journal_name_full 'Acta Crystallographica Section E'
_journal_page_first o1263
_journal_page_last o1264
_journal_paper_doi 10.1107/S1600536803017033
_journal_volume 59
_journal_year 2003
_chemical_formula_iupac 'C23 H21 N O3'
_chemical_formula_moiety 'C23 H21 N O3'
_chemical_formula_sum 'C23 H21 N O3'
_chemical_formula_weight 359.41
_chemical_melting_point 474.5(5)
_chemical_name_systematic
;
Ethyl 2-amino-4-(4-methylphenyl)-4H-benzo[f]chromene-3-carboxylate
;
_space_group_IT_number 2
_symmetry_cell_setting triclinic
_symmetry_space_group_name_Hall '-P 1'
_symmetry_space_group_name_H-M 'P -1'
_atom_sites_solution_hydrogens geom
_atom_sites_solution_primary direct
_atom_sites_solution_secondary difmap
_cell_angle_alpha 94.980(10)
_cell_angle_beta 98.300(10)
_cell_angle_gamma 102.950(10)
_cell_formula_units_Z 2
_cell_length_a 9.394(2)
_cell_length_b 9.3960(10)
_cell_length_c 11.005(2)
_cell_measurement_reflns_used 31
_cell_measurement_temperature 292(2)
_cell_measurement_theta_max 14.31
_cell_measurement_theta_min 3.69
_cell_volume 929.6(3)
_computing_cell_refinement XSCANS
_computing_data_collection 'XSCANS (Siemens, 1994)'
_computing_data_reduction 'SHELXTL (Sheldrick, 1997)'
_computing_molecular_graphics SHELXTL
_computing_publication_material SHELXTL
_computing_structure_refinement SHELXTL
_computing_structure_solution SHELXTL
_diffrn_ambient_temperature 292(2)
_diffrn_measured_fraction_theta_full 0.997
_diffrn_measured_fraction_theta_max 0.997
_diffrn_measurement_device_type 'Siemens P4'
_diffrn_measurement_method \w
_diffrn_radiation_monochromator graphite
_diffrn_radiation_source 'normal-focus sealed tube'
_diffrn_radiation_type MoK\a
_diffrn_radiation_wavelength 0.71073
_diffrn_reflns_av_R_equivalents 0.0115
_diffrn_reflns_av_sigmaI/netI 0.0298
_diffrn_reflns_limit_h_max 11
_diffrn_reflns_limit_h_min 0
_diffrn_reflns_limit_k_max 10
_diffrn_reflns_limit_k_min -11
_diffrn_reflns_limit_l_max 12
_diffrn_reflns_limit_l_min -13
_diffrn_reflns_number 3602
_diffrn_reflns_theta_full 25.00
_diffrn_reflns_theta_max 25.00
_diffrn_reflns_theta_min 1.88
_diffrn_standards_decay_% 2.98
_diffrn_standards_interval_count 97
_diffrn_standards_number 3
_exptl_absorpt_coefficient_mu 0.085
_exptl_absorpt_correction_type none
_exptl_crystal_colour colorless
_exptl_crystal_density_diffrn 1.284
_exptl_crystal_density_method 'not measured'
_exptl_crystal_description block
_exptl_crystal_F_000 380
_exptl_crystal_size_max 0.56
_exptl_crystal_size_mid 0.50
_exptl_crystal_size_min 0.36
_refine_diff_density_max 0.162
_refine_diff_density_min -0.147
_refine_ls_extinction_coef 0.029(4)
_refine_ls_extinction_expression Fc^*^=kFc[1+0.001xFc^2^\l^3^/sin(2\q)]^-1/4^
_refine_ls_extinction_method SHELXTL
_refine_ls_goodness_of_fit_ref 1.009
_refine_ls_hydrogen_treatment mixed
_refine_ls_matrix_type full
_refine_ls_number_parameters 255
_refine_ls_number_reflns 3264
_refine_ls_number_restraints 2
_refine_ls_restrained_S_all 1.009
_refine_ls_R_factor_all 0.0643
_refine_ls_R_factor_gt 0.0413
_refine_ls_shift/su_max <0.001
_refine_ls_shift/su_mean 0.000
_refine_ls_structure_factor_coef Fsqd
_refine_ls_weighting_details 'calc w = 1/[\s^2^(Fo^2^)+(0.064P)^2^] where P = (Fo^2^+2Fc^2^)/3'
_refine_ls_weighting_scheme calc
_refine_ls_wR_factor_gt 0.1086
_refine_ls_wR_factor_ref 0.1174
_reflns_number_gt 2205
_reflns_number_total 3264
_reflns_threshold_expression I>2\s(I)
_cod_data_source_file ci6251.cif
_cod_data_source_block I
_cod_depositor_comments
;
The following automatic conversions were performed:
'_symmetry_cell_setting' value 'Triclinic' changed to 'triclinic'
according to '/home/saulius/struct/CIF-dictionaries/cif_core.dic'
dictionary named 'cif_core.dic' version 2.4.1 from 2010-06-29.

Automatic conversion script
Id: cif_fix_enum 1527 2010-12-29 10:47:43Z saulius 

The following automatic conversions were performed:

'_chemical_melting_point' value '474-475 K' was changed to '474.5(5)'
- the average value was taken and precision was estimated.

Automatic conversion script
Id: cif_fix_values 1646 2011-03-28 12:23:43Z adriana 

The following automatic conversions were performed:

'_chemical_melting_point' value '474-475 K' was changed to '474.5(5)'
- the average value was taken and precision was
estimated.

'_symmetry_cell_setting' value 'Triclinic' changed to
'triclinic' according to
/home/saulius/struct/CIF-dictionaries/cif_core.dic dictionary named
'cif_core.dic' version 2.4.1 from 2010-06-29.

Automatic conversion script
Id: cif_fix_values 1715 2011-07-08 13:25:40Z adriana 
;
_cod_database_code 2202484
_cod_database_fobs_code 2202484

loop_
_symmetry_equiv_pos_as_xyz
'x, y, z'
'-x, -y, -z'

loop_
_atom_site_label
_atom_site_fract_x
_atom_site_fract_y
_atom_site_fract_z
_atom_site_U_iso_or_equiv
_atom_site_adp_type
_atom_site_calc_flag
_atom_site_refinement_flags
_atom_site_occupancy
_atom_site_disorder_assembly
_atom_site_disorder_group
_atom_site_type_symbol
O1 0.13586(14) 0.41521(13) 0.47413(11) 0.0584(4) Uani d . 1 . . O
O2 0.30717(14) 0.20685(12) 0.82157(12) 0.0581(4) Uani d . 1 B . O
O3 0.10953(15) 0.06869(13) 0.69058(13) 0.0686(4) Uani d . 1 . . O
N 0.00388(19) 0.1946(2) 0.4971(2) 0.0658(5) Uani d D 1 . . N
C1 0.12097(18) 0.30647(18) 0.54773(17) 0.0476(4) Uani d . 1 . . C
C2 0.21166(18) 0.31503(17) 0.65719(15) 0.0432(4) Uani d . 1 . . C
C3 0.31937(17) 0.45914(16) 0.71206(14) 0.0402(4) Uani d . 1 . . C
H3 0.4106 0.4373 0.7526 0.048 Uiso calc R 1 . . H
C4 0.35729(18) 0.55277(17) 0.61128(15) 0.0420(4) Uani d . 1 . . C
C5 0.26502(19) 0.52851(18) 0.50094(16) 0.0488(4) Uani d . 1 . . C
C6 0.2873(2) 0.6147(2) 0.40432(18) 0.0651(5) Uani d . 1 . . C
H6 0.2212 0.5930 0.3300 0.078 Uiso calc R 1 . . H
C7 0.4071(3) 0.7300(2) 0.42154(19) 0.0693(6) Uani d . 1 . . C
H7 0.4221 0.7887 0.3585 0.083 Uiso calc R 1 . . H
C8 0.5094(2) 0.76279(19) 0.53287(18) 0.0566(5) Uani d . 1 . . C
C9 0.6352(3) 0.8834(2) 0.5525(2) 0.0743(6) Uani d . 1 . . C
H9 0.6513 0.9430 0.4903 0.089 Uiso calc R 1 . . H
C10 0.7318(3) 0.9131(2) 0.6598(3) 0.0810(7) Uani d . 1 . . C
H10 0.8128 0.9936 0.6714 0.097 Uiso calc R 1 . . H
C11 0.7109(2) 0.8234(2) 0.7538(2) 0.0698(6) Uani d . 1 . . C
H11 0.7794 0.8436 0.8268 0.084 Uiso calc R 1 . . H
C12 0.59049(19) 0.70610(19) 0.73956(18) 0.0563(5) Uani d . 1 . . C
H12 0.5775 0.6480 0.8033 0.068 Uiso calc R 1 . . H
C13 0.48582(18) 0.67258(17) 0.62886(16) 0.0462(4) Uani d . 1 . . C
C14 0.2013(2) 0.18703(18) 0.72085(17) 0.0491(4) Uani d . 1 . . C
C15 0.3120(2) 0.0805(2) 0.88819(19) 0.0688(6) Uani d . 1 . . C
H15A 0.2117 0.0241 0.8875 0.083 Uiso calc R 1 . . H
H15B 0.3578 0.1143 0.9737 0.083 Uiso calc R 1 . . H
C16 0.3969(3) -0.0152(2) 0.8315(2) 0.0857(7) Uani d . 1 B 1 C
H16A 0.3512 -0.0493 0.7471 0.103 Uiso calc R 1 . . H
H16B 0.3976 -0.0980 0.8767 0.103 Uiso calc R 1 . . H
H16C 0.4968 0.0399 0.8340 0.103 Uiso calc R 1 . . H
C17 0.25595(17) 0.54075(16) 0.80972(14) 0.0390(4) Uani d . 1 . . C
C18 0.3136(2) 0.5597(2) 0.93329(17) 0.0649(6) Uani d . 1 . . C
H18 0.3965 0.5247 0.9595 0.078 Uiso calc R 1 . . H
C19 0.2512(3) 0.6299(2) 1.02001(18) 0.0753(6) Uani d . 1 . . C
H19 0.2933 0.6409 1.1031 0.090 Uiso calc R 1 . . H
C20 0.1293(2) 0.68350(19) 0.98655(18) 0.0602(5) Uani d . 1 . . C
C21 0.0721(2) 0.6643(2) 0.86325(19) 0.0640(5) Uani d . 1 . . C
H21 -0.0109 0.6994 0.8373 0.077 Uiso calc R 1 . . H
C22 0.1335(2) 0.59448(19) 0.77602(16) 0.0546(5) Uani d . 1 . . C
H22 0.0912 0.5836 0.6929 0.065 Uiso calc R 1 . . H
C23 0.0588(3) 0.7582(2) 1.0807(2) 0.0945(8) Uani d . 1 . . C
H23A 0.0464 0.8508 1.0560 0.113 Uiso calc R 1 . . H
H23B 0.1213 0.7746 1.1602 0.113 Uiso calc R 1 . . H
H23C -0.0362 0.6967 1.0857 0.113 Uiso calc R 1 . . H
H1A -0.003(3) 0.119(2) 0.540(2) 0.126(11) Uiso d D 1 . . H
H1B -0.021(2) 0.193(2) 0.4187(10) 0.077(7) Uiso d D 1 . . H

loop_
_atom_site_aniso_label
_atom_site_aniso_U_11
_atom_site_aniso_U_22
_atom_site_aniso_U_33
_atom_site_aniso_U_12
_atom_site_aniso_U_13
_atom_site_aniso_U_23
O1 0.0560(8) 0.0594(8) 0.0549(8) 0.0123(7) -0.0018(6) 0.0030(6)
O2 0.0691(9) 0.0427(7) 0.0640(8) 0.0158(6) 0.0091(7) 0.0118(6)
O3 0.0687(9) 0.0417(7) 0.0898(10) 0.0002(7) 0.0187(8) 0.0030(7)
N 0.0537(11) 0.0624(12) 0.0700(13) 0.0056(9) -0.0009(9) -0.0129(11)
C1 0.0443(10) 0.0424(10) 0.0556(11) 0.0130(8) 0.0082(9) -0.0043(8)
C2 0.0420(9) 0.0380(9) 0.0505(10) 0.0122(7) 0.0099(8) -0.0004(7)
C3 0.0368(9) 0.0390(9) 0.0456(9) 0.0121(7) 0.0056(7) 0.0041(7)
C4 0.0436(9) 0.0395(9) 0.0473(10) 0.0154(8) 0.0143(8) 0.0039(7)
C5 0.0533(11) 0.0462(10) 0.0499(10) 0.0174(9) 0.0108(9) 0.0043(8)
C6 0.0845(15) 0.0676(13) 0.0503(11) 0.0286(12) 0.0144(10) 0.0132(10)
C7 0.0984(17) 0.0594(13) 0.0650(14) 0.0288(13) 0.0376(13) 0.0223(10)
C8 0.0683(13) 0.0455(10) 0.0660(13) 0.0186(9) 0.0360(11) 0.0079(9)
C9 0.0892(17) 0.0521(12) 0.0886(16) 0.0083(12) 0.0530(14) 0.0065(11)
C10 0.0686(15) 0.0584(13) 0.113(2) -0.0067(11) 0.0529(15) -0.0104(14)
C11 0.0477(12) 0.0664(13) 0.0884(15) 0.0033(10) 0.0202(11) -0.0151(12)
C12 0.0468(11) 0.0510(11) 0.0709(13) 0.0096(9) 0.0175(10) -0.0008(9)
C13 0.0460(10) 0.0395(9) 0.0577(11) 0.0152(8) 0.0199(9) 0.0006(8)
C14 0.0504(11) 0.0393(10) 0.0604(12) 0.0114(9) 0.0212(9) -0.0001(8)
C15 0.0886(16) 0.0563(12) 0.0720(14) 0.0251(11) 0.0255(12) 0.0258(10)
C16 0.1012(18) 0.0667(14) 0.1074(19) 0.0416(14) 0.0318(15) 0.0299(13)
C17 0.0393(9) 0.0346(8) 0.0414(9) 0.0068(7) 0.0052(7) 0.0039(7)
C18 0.0636(12) 0.0867(15) 0.0485(11) 0.0329(11) 0.0013(9) 0.0047(10)
C19 0.0888(16) 0.0941(16) 0.0400(11) 0.0218(14) 0.0081(11) -0.0033(10)
C20 0.0733(14) 0.0473(11) 0.0595(13) 0.0074(10) 0.0261(11) -0.0026(9)
C21 0.0649(13) 0.0682(13) 0.0689(13) 0.0340(11) 0.0176(10) 0.0045(10)
C22 0.0579(11) 0.0622(12) 0.0479(11) 0.0271(10) 0.0066(9) 0.0007(9)
C23 0.120(2) 0.0806(16) 0.0892(17) 0.0223(15) 0.0543(15) -0.0126(13)

loop_
_atom_type_symbol
_atom_type_description
_atom_type_scat_dispersion_real
_atom_type_scat_dispersion_imag
_atom_type_scat_source
C C 0.0033 0.0016 'International Tables Vol C Tables 4.2.6.8 and 6.1.1.4'
H H 0.0000 0.0000 'International Tables Vol C Tables 4.2.6.8 and 6.1.1.4'
N N 0.0061 0.0033 'International Tables Vol C Tables 4.2.6.8 and 6.1.1.4'
O O 0.0106 0.0060 'International Tables Vol C Tables 4.2.6.8 and 6.1.1.4'

loop_
_geom_angle_atom_site_label_1
_geom_angle_atom_site_label_2
_geom_angle_atom_site_label_3
_geom_angle
_geom_angle_publ_flag
C1 O1 C5 118.11(13) no
C14 O2 C15 116.99(14) no
C1 N H1A 111.7(19) no
C1 N H1B 113.3(15) no
H1A N H1B 128(2) no
N C1 O1 110.26(17) yes
N C1 C2 126.81(19) yes
O1 C1 C2 122.93(15) no
C1 C2 C14 119.12(16) no
C1 C2 C3 119.98(15) no
C14 C2 C3 120.88(15) no
C4 C3 C2 110.25(13) yes
C4 C3 C17 111.12(12) yes
C2 C3 C17 110.72(13) yes
C4 C3 H3 108.2 no
C2 C3 H3 108.2 no
C17 C3 H3 108.2 no
C5 C4 C13 117.62(16) no
C5 C4 C3 119.96(15) no
C13 C4 C3 122.36(15) no
C4 C5 O1 122.42(16) no
C4 C5 C6 123.92(18) no
O1 C5 C6 113.65(16) no
C7 C6 C5 118.63(19) no
C7 C6 H6 120.7 no
C5 C6 H6 120.7 no
C6 C7 C8 121.34(19) no
C6 C7 H7 119.3 no
C8 C7 H7 119.3 no
C7 C8 C9 122.0(2) no
C7 C8 C13 119.05(17) no
C9 C8 C13 118.9(2) no
C10 C9 C8 121.2(2) no
C10 C9 H9 119.4 no
C8 C9 H9 119.4 no
C9 C10 C11 120.3(2) no
C9 C10 H10 119.8 no
C11 C10 H10 119.8 no
C12 C11 C10 120.7(2) no
C12 C11 H11 119.6 no
C10 C11 H11 119.6 no
C11 C12 C13 120.6(2) no
C11 C12 H12 119.7 no
C13 C12 H12 119.7 no
C12 C13 C8 118.33(17) no
C12 C13 C4 122.26(16) no
C8 C13 C4 119.40(17) no
O3 C14 O2 120.93(17) no
O3 C14 C2 126.33(18) yes
O2 C14 C2 112.74(15) no
O2 C15 C16 111.19(16) no
O2 C15 H15A 109.4 no
C16 C15 H15A 109.4 no
O2 C15 H15B 109.4 no
C16 C15 H15B 109.4 no
H15A C15 H15B 108.0 no
C15 C16 H16A 109.5 no
C15 C16 H16B 109.5 no
C15 C16 H16C 109.5 no
C18 C17 C22 116.92(16) no
C18 C17 C3 122.67(15) no
C22 C17 C3 120.37(14) no
C17 C18 C19 121.47(18) no
C17 C18 H18 119.3 no
C19 C18 H18 119.3 no
C20 C19 C18 121.67(19) no
C20 C19 H19 119.2 no
C18 C19 H19 119.2 no
C21 C20 C19 116.70(18) no
C21 C20 C23 121.2(2) no
C19 C20 C23 122.1(2) no
C20 C21 C22 122.09(18) no
C20 C21 H21 119.0 no
C22 C21 H21 119.0 no
C17 C22 C21 121.17(17) no
C17 C22 H22 119.4 no
C21 C22 H22 119.4 no
C20 C23 H23A 109.5 no
C20 C23 H23B 109.5 no
H23A C23 H23B 109.5 no
C20 C23 H23C 109.5 no
H23A C23 H23C 109.5 no
H23B C23 H23C 109.5 no

loop_
_geom_bond_atom_site_label_1
_geom_bond_atom_site_label_2
_geom_bond_site_symmetry_2
_geom_bond_distance
_geom_bond_publ_flag
O1 C1 . 1.353(2) yes
O1 C5 . 1.399(2) yes
O2 C14 . 1.347(2) yes
O2 C15 . 1.454(2) yes
O3 C14 . 1.2305(19) yes
N C1 . 1.352(2) yes
N H1A . 0.880(10) no
N H1B . 0.860(10) no
C1 C2 . 1.356(2) yes
C2 C14 . 1.435(2) no
C2 C3 . 1.513(2) yes
C3 C4 . 1.508(2) yes
C3 C17 . 1.531(2) no
C3 H3 . 0.98 no
C4 C5 . 1.355(2) no
C4 C13 . 1.431(2) no
C5 C6 . 1.403(3) no
C6 C7 . 1.354(3) no
C6 H6 . 0.93 no
C7 C8 . 1.408(3) no
C7 H7 . 0.93 no
C8 C9 . 1.418(3) no
C8 C13 . 1.422(2) no
C9 C10 . 1.348(3) no
C9 H9 . 0.93 no
C10 C11 . 1.398(3) no
C10 H10 . 0.93 no
C11 C12 . 1.371(2) no
C11 H11 . 0.93 no
C12 C13 . 1.414(2) no
C12 H12 . 0.93 no
C15 C16 . 1.484(3) no
C15 H15A . 0.97 no
C15 H15B . 0.97 no
C16 H16A . 0.96 no
C16 H16B . 0.96 no
C16 H16C . 0.96 no
C17 C18 . 1.370(2) no
C17 C22 . 1.373(2) no
C18 C19 . 1.383(3) no
C18 H18 . 0.93 no
C19 C20 . 1.367(3) no
C19 H19 . 0.93 no
C20 C21 . 1.366(3) no
C20 C23 . 1.512(2) no
C21 C22 . 1.380(2) no
C21 H21 . 0.93 no
C22 H22 . 0.93 no
C23 H23A . 0.96 no
C23 H23B . 0.96 no
C23 H23C . 0.96 no

loop_
_geom_hbond_atom_site_label_D
_geom_hbond_atom_site_label_H
_geom_hbond_atom_site_label_A
_geom_hbond_site_symmetry_A
_geom_hbond_distance_DH
_geom_hbond_distance_HA
_geom_hbond_distance_DA
_geom_hbond_angle_DHA
N H1A O3 . 0.880(10) 1.98(2) 2.697(3) 137(2)
N H1B O3 2_556 0.860(10) 2.54(2) 2.969(2) 112.0(10)
C16 H16B CgP 1_545 0.96 3.01 3.785(2) 138
C23 H23C CgP 2_567 0.96 2.98 3.789(2) 143

loop_
_geom_torsion_atom_site_label_1
_geom_torsion_atom_site_label_2
_geom_torsion_atom_site_label_3
_geom_torsion_atom_site_label_4
_geom_torsion
_geom_torsion_publ_flag
C5 O1 C1 N -169.46(14) no
C5 O1 C1 C2 11.8(2) no
N C1 C2 C14 10.1(3) no
O1 C1 C2 C14 -171.32(15) no
N C1 C2 C3 -168.46(16) no
O1 C1 C2 C3 10.1(2) no
C1 C2 C3 C4 -25.5(2) no
C14 C2 C3 C4 155.90(14) no
C1 C2 C3 C17 97.84(17) no
C14 C2 C3 C17 -80.72(18) yes
C2 C3 C4 C5 21.5(2) no
C17 C3 C4 C5 -101.67(17) no
C2 C3 C4 C13 -161.22(13) no
C17 C3 C4 C13 75.62(18) yes
C13 C4 C5 O1 -179.57(13) no
C3 C4 C5 O1 -2.1(2) no
C13 C4 C5 C6 -0.8(2) no
C3 C4 C5 C6 176.62(15) no
C1 O1 C5 C4 -16.0(2) no
C1 O1 C5 C6 165.14(15) no
C4 C5 C6 C7 -0.6(3) no
O1 C5 C6 C7 178.31(16) no
C5 C6 C7 C8 1.0(3) no
C6 C7 C8 C9 -179.81(17) no
C6 C7 C8 C13 0.0(3) no
C7 C8 C9 C10 179.94(19) no
C13 C8 C9 C10 0.1(3) no
C8 C9 C10 C11 1.0(3) no
C9 C10 C11 C12 -1.4(3) no
C10 C11 C12 C13 0.7(3) no
C11 C12 C13 C8 0.5(2) no
C11 C12 C13 C4 -178.81(15) no
C7 C8 C13 C12 179.31(16) no
C9 C8 C13 C12 -0.9(2) no
C7 C8 C13 C4 -1.4(2) no
C9 C8 C13 C4 178.45(15) no
C5 C4 C13 C12 -178.98(15) no
C3 C4 C13 C12 3.7(2) no
C5 C4 C13 C8 1.7(2) no
C3 C4 C13 C8 -175.62(14) no
C15 O2 C14 O3 3.0(2) yes
C15 O2 C14 C2 -176.27(14) no
C1 C2 C14 O3 -5.4(3) yes
C3 C2 C14 O3 173.17(15) no
C1 C2 C14 O2 173.86(14) no
C3 C2 C14 O2 -7.6(2) yes
C14 O2 C15 C16 84.2(2) no
C4 C3 C17 C18 -125.74(18) no
C2 C3 C17 C18 111.38(18) no
C4 C3 C17 C22 56.43(19) no
C2 C3 C17 C22 -66.45(19) no
C22 C17 C18 C19 0.0(3) no
C3 C17 C18 C19 -177.93(18) no
C17 C18 C19 C20 0.0(3) no
C18 C19 C20 C21 0.0(3) no
C18 C19 C20 C23 179.01(19) no
C19 C20 C21 C22 0.0(3) no
C23 C20 C21 C22 -179.03(18) no
C18 C17 C22 C21 0.0(3) no
C3 C17 C22 C21 177.98(16) no
C20 C21 C22 C17 0.0(3) no

loop_
_cod_related_entry_id
_cod_related_entry_database
_cod_related_entry_code
1 ChemSpider 541000
